data_1504981
loop_
_publ_author_name
'Kumar, Subodh'
'Luxami, Vijay'
'Kumar, Ashwani'

_publ_section_title
;
 Chromofluorescent probes for selective detection of fluoride and acetate
 ions.
;
_journal_issue 24
_journal_name_full 'Organic letters'
_journal_page_first 5549
_journal_page_last 5552
_journal_paper_doi 10.1021/ol802352j
_journal_volume 10
_journal_year 2008
_chemical_formula_sum 'C26 H18 F6 N3 O2 P'
_chemical_formula_weight 549.40
_chemical_name_systematic
;
 ?
;
_space_group_IT_number 14
_symmetry_cell_setting monoclinic
_symmetry_space_group_name_Hall '-P 2ybc'
_symmetry_space_group_name_H-M 'P 1 21/c 1'
_atom_sites_solution_hydrogens geom
_atom_sites_solution_primary direct
_atom_sites_solution_secondary difmap
_audit_creation_method SHELXL-97
_cell_angle_alpha 90.00
_cell_angle_beta 98.51(4)
_cell_angle_gamma 90.00
_cell_formula_units_Z 4
_cell_length_a 16.369(7)
_cell_length_b 15.516(3)
_cell_length_c 9.214(3)
_cell_measurement_reflns_used 1213
_cell_measurement_temperature 150(2)
_cell_measurement_theta_max 32.5417
_cell_measurement_theta_min 2.9368
_cell_volume 2314.4(13)
_computing_cell_refinement 'CrysAlis RED, Oxford Diffraction Ltd.,'
_computing_data_collection 'CrysAlis CCD, Oxford Diffraction Ltd.,'
_computing_data_reduction 'CrysAlis RED, Oxford Diffraction Ltd.,'
_computing_molecular_graphics Ortep3
_computing_publication_material Shelx97
_computing_structure_refinement 'SHELXL-97 (Sheldrick, 1997)'
_computing_structure_solution 'SHELXS-97 (Sheldrick, 1997)'
_diffrn_ambient_temperature 150(2)
_diffrn_detector_area_resol_mean 15.9948
_diffrn_measured_fraction_theta_full 0.997
_diffrn_measured_fraction_theta_max 0.997
_diffrn_measurement_device_type 'OXFORD DIFFRACTION XCALIBUR-S'
_diffrn_measurement_method \w/q-scan
_diffrn_radiation_monochromator graphite
_diffrn_radiation_source 'Enhance (Mo) X-ray Source'
_diffrn_radiation_type MoK\a
_diffrn_radiation_wavelength 0.71073
_diffrn_reflns_av_R_equivalents 0.2177
_diffrn_reflns_av_sigmaI/netI 0.1671
_diffrn_reflns_limit_h_max 19
_diffrn_reflns_limit_h_min -19
_diffrn_reflns_limit_k_max 18
_diffrn_reflns_limit_k_min -18
_diffrn_reflns_limit_l_max 9
_diffrn_reflns_limit_l_min -10
_diffrn_reflns_number 15915
_diffrn_reflns_theta_full 25.00
_diffrn_reflns_theta_max 25.00
_diffrn_reflns_theta_min 2.91
_exptl_absorpt_coefficient_mu 0.199
_exptl_absorpt_correction_T_max 0.9707
_exptl_absorpt_correction_T_min 0.9556
_exptl_absorpt_correction_type multi-scan
_exptl_absorpt_process_details
;
CrysAlis RED, Oxford Diffraction Ltd.,
Version 1.171.32.15 (release 10-01-2008 CrysAlis171 .NET)
(compiled Jan 10 2008,16:37:18)
Empirical absorption correction using spherical harmonics,
 implemented in SCALE3 ABSPACK scaling algorithm.
;
_exptl_crystal_colour colourless
_exptl_crystal_density_diffrn 1.577
_exptl_crystal_density_method 'not measured'
_exptl_crystal_description block
_exptl_crystal_F_000 1120
_exptl_crystal_size_max 0.23
_exptl_crystal_size_mid 0.18
_exptl_crystal_size_min 0.15
_refine_diff_density_max 0.431
_refine_diff_density_min -0.417
_refine_diff_density_rms 0.113
_refine_ls_extinction_method none
_refine_ls_goodness_of_fit_ref 1.023
_refine_ls_hydrogen_treatment mixed
_refine_ls_matrix_type full
_refine_ls_number_parameters 347
_refine_ls_number_reflns 4069
_refine_ls_number_restraints 0
_refine_ls_restrained_S_all 1.023
_refine_ls_R_factor_all 0.2326
_refine_ls_R_factor_gt 0.1214
_refine_ls_shift/su_max 0.389
_refine_ls_shift/su_mean 0.001
_refine_ls_structure_factor_coef Fsqd
_refine_ls_weighting_details 'calc w=1/[\s^2^(Fo^2^)+(0.1457P)^2^+0.0000P] where P=(Fo^2^+2Fc^2^)/3'
_refine_ls_weighting_scheme calc
_refine_ls_wR_factor_gt 0.2531
_refine_ls_wR_factor_ref 0.3092
_reflns_number_gt 1771
_reflns_number_total 4069
_reflns_threshold_expression >2sigma(I)
_cod_data_source_file ol802352j_si_002.cif
_cod_data_source_block gnu033
_cod_depositor_comments
;
The following automatic conversions were performed:

'_symmetry_cell_setting' value 'Monoclinic' changed to 'monoclinic'
according to /home/saulius/struct/CIF-dictionaries/cif_core.dic
dictionary named 'cif_core.dic' version 2.4.1 from 2010-06-29.

Automatic conversion script
Id: cif_fix_values 1715 2011-07-08 13:25:40Z adriana 
;
_cod_original_cell_volume 2314.3(13)
_cod_original_sg_symbol_H-M 'P 21/c'
_cod_database_code 1504981

loop_
_symmetry_equiv_pos_as_xyz
'x, y, z'
'-x, y+1/2, -z+1/2'
'-x, -y, -z'
'x, -y-1/2, z-1/2'

loop_
_atom_site_label
_atom_site_type_symbol
_atom_site_fract_x
_atom_site_fract_y
_atom_site_fract_z
_atom_site_U_iso_or_equiv
_atom_site_adp_type
_atom_site_occupancy
_atom_site_symmetry_multiplicity
_atom_site_calc_flag
_atom_site_refinement_flags
O1 O 0.4520(4) 0.2591(3) 0.3506(6) 0.0547(17) Uani 1 1 d .
O2 O 0.3576(4) -0.2220(3) 0.3680(6) 0.0574(18) Uani 1 1 d .
N1 N 0.4483(5) -0.1271(4) 0.2996(7) 0.0442(19) Uani 1 1 d .
N2 N 0.2731(5) -0.0987(3) 0.4839(7) 0.0419(17) Uani 1 1 d .
N3 N 0.1891(5) -0.1693(4) 0.5953(7) 0.0458(18) Uani 1 1 d .
C1 C 0.4275(5) 0.1858(5) 0.3700(8) 0.043(2) Uani 1 1 d .
C2 C 0.3622(5) 0.1700(4) 0.4584(8) 0.039(2) Uani 1 1 d .
C3 C 0.3276(6) 0.2424(4) 0.5170(9) 0.047(2) Uani 1 1 d .
H3 H 0.3437 0.2985 0.4910 0.057 Uiso 1 1 calc R
C4 C 0.2724(6) 0.2334(5) 0.6091(8) 0.048(2) Uani 1 1 d .
H4 H 0.2472 0.2826 0.6450 0.057 Uiso 1 1 calc R
C5 C 0.2522(6) 0.1508(5) 0.6520(9) 0.052(2) Uani 1 1 d .
H5 H 0.2147 0.1443 0.7206 0.063 Uiso 1 1 calc R
C6 C 0.2855(5) 0.0787(5) 0.5971(8) 0.047(2) Uani 1 1 d .
H6 H 0.2714 0.0233 0.6298 0.056 Uiso 1 1 calc R
C7 C 0.3391(5) 0.0854(4) 0.4948(8) 0.043(2) Uani 1 1 d .
C8 C 0.4647(6) 0.1095(4) 0.3105(8) 0.048(2) Uani 1 1 d .
C9 C 0.5229(5) 0.1216(4) 0.2222(8) 0.046(2) Uani 1 1 d .
H9 H 0.5381 0.1785 0.1991 0.055 Uiso 1 1 calc R
C10 C 0.5607(6) 0.0516(4) 0.1652(9) 0.050(2) Uani 1 1 d .
H10 H 0.6031 0.0604 0.1067 0.059 Uiso 1 1 calc R
C11 C 0.5361(5) -0.0302(4) 0.1942(8) 0.044(2) Uani 1 1 d .
H11 H 0.5618 -0.0780 0.1552 0.052 Uiso 1 1 calc R
C12 C 0.4756(5) -0.0444(4) 0.2775(7) 0.0355(19) Uani 1 1 d .
C13 C 0.4378(5) 0.0260(4) 0.3407(8) 0.039(2) Uani 1 1 d .
C14 C 0.3729(5) 0.0095(4) 0.4229(7) 0.040(2) Uani 1 1 d .
C15 C 0.3459(5) -0.0736(4) 0.4299(8) 0.038(2) Uani 1 1 d .
C16 C 0.3838(6) -0.1479(4) 0.3654(8) 0.046(2) Uani 1 1 d .
C17 C 0.2669(6) -0.1569(4) 0.5875(9) 0.049(2) Uani 1 1 d .
H17 H 0.3119 -0.1849 0.6460 0.059 Uiso 1 1 calc R
C18 C 0.1964(6) -0.0758(5) 0.4173(9) 0.052(2) Uani 1 1 d .
H18 H 0.1829 -0.0370 0.3375 0.062 Uiso 1 1 calc R
C19 C 0.1442(6) -0.1195(5) 0.4883(8) 0.051(2) Uani 1 1 d .
H19 H 0.0856 -0.1166 0.4684 0.061 Uiso 1 1 calc R
C20 C 0.1563(7) -0.2283(5) 0.7012(11) 0.069(3) Uani 1 1 d .
H20A H 0.1654 -0.2889 0.6741 0.082 Uiso 1 1 calc R
H20B H 0.1863 -0.2184 0.8012 0.082 Uiso 1 1 calc R
C21 C 0.0666(7) -0.2130(6) 0.7000(10) 0.061(3) Uani 1 1 d .
C22 C 0.0108(9) -0.2703(7) 0.6278(13) 0.083(3) Uani 1 1 d .
H22 H 0.0292 -0.3204 0.5829 0.099 Uiso 1 1 calc R
C23 C -0.0725(8) -0.2538(8) 0.6220(14) 0.092(4) Uani 1 1 d .
H23 H -0.1126 -0.2922 0.5728 0.110 Uiso 1 1 calc R
C24 C -0.0962(8) -0.1811(8) 0.6885(13) 0.084(3) Uani 1 1 d .
H24 H -0.1538 -0.1703 0.6819 0.100 Uiso 1 1 calc R
C25 C -0.0452(9) -0.1246(8) 0.7614(12) 0.086(3) Uani 1 1 d .
H25 H -0.0647 -0.0750 0.8062 0.103 Uiso 1 1 calc R
C26 C 0.0389(8) -0.1421(6) 0.7683(11) 0.078(3) Uani 1 1 d .
H26 H 0.0780 -0.1043 0.8215 0.093 Uiso 1 1 calc R
P1 P 0.23097(17) -0.00455(13) 0.0180(2) 0.0544(8) Uani 1 1 d .
F1 F 0.2903(4) -0.0751(3) 0.0995(6) 0.0746(17) Uani 1 1 d .
F2 F 0.2286(4) -0.0572(3) -0.1311(5) 0.0761(17) Uani 1 1 d .
F3 F 0.1713(4) 0.0648(3) -0.0632(6) 0.092(2) Uani 1 1 d .
F4 F 0.2344(4) 0.0485(3) 0.1679(5) 0.0691(16) Uani 1 1 d .
F5 F 0.1559(4) -0.0587(3) 0.0578(6) 0.0829(18) Uani 1 1 d .
F6 F 0.3060(4) 0.0486(3) -0.0199(6) 0.0761(18) Uani 1 1 d .
H1N H 0.477(3) -0.169(3) 0.263(5) 0.000(13) Uiso 1 1 d .

loop_
_atom_site_aniso_label
_atom_site_aniso_U_11
_atom_site_aniso_U_22
_atom_site_aniso_U_33
_atom_site_aniso_U_23
_atom_site_aniso_U_13
_atom_site_aniso_U_12
O1 0.084(5) 0.023(3) 0.066(4) 0.005(2) 0.041(3) 0.001(3)
O2 0.082(5) 0.027(3) 0.072(4) -0.001(3) 0.041(4) -0.011(3)
N1 0.069(5) 0.026(3) 0.044(4) -0.003(3) 0.029(4) 0.010(4)
N2 0.063(5) 0.023(3) 0.043(4) 0.006(3) 0.022(4) 0.000(3)
N3 0.070(6) 0.038(4) 0.033(4) 0.000(3) 0.019(4) -0.005(4)
C1 0.070(7) 0.035(4) 0.026(4) 0.002(3) 0.017(4) -0.006(4)
C2 0.067(6) 0.023(4) 0.029(4) -0.005(3) 0.015(4) 0.000(4)
C3 0.075(6) 0.023(4) 0.048(5) -0.002(3) 0.023(5) -0.002(4)
C4 0.075(7) 0.038(4) 0.034(5) -0.006(3) 0.022(4) 0.005(4)
C5 0.073(7) 0.046(5) 0.044(5) -0.003(4) 0.028(5) 0.002(4)
C6 0.074(7) 0.031(4) 0.043(5) -0.001(3) 0.031(5) -0.009(4)
C7 0.059(6) 0.037(4) 0.034(4) -0.001(3) 0.011(4) 0.003(4)
C8 0.077(7) 0.032(4) 0.039(5) 0.002(3) 0.027(5) -0.006(4)
C9 0.074(7) 0.028(4) 0.038(5) 0.003(3) 0.015(5) -0.011(4)
C10 0.082(7) 0.025(4) 0.049(5) 0.001(3) 0.036(5) -0.004(4)
C11 0.065(6) 0.036(4) 0.034(4) 0.000(3) 0.020(4) 0.000(4)
C12 0.062(6) 0.017(3) 0.030(4) 0.000(3) 0.014(4) -0.002(4)
C13 0.058(6) 0.029(4) 0.032(4) 0.000(3) 0.011(4) 0.001(4)
C14 0.057(5) 0.032(4) 0.034(4) 0.005(3) 0.019(4) 0.002(4)
C15 0.056(6) 0.026(4) 0.036(4) 0.007(3) 0.013(4) -0.003(4)
C16 0.074(7) 0.030(4) 0.038(5) 0.000(3) 0.021(5) 0.002(4)
C17 0.067(7) 0.033(4) 0.054(6) 0.002(4) 0.030(5) -0.002(4)
C18 0.078(7) 0.042(5) 0.038(5) 0.008(4) 0.018(5) 0.011(5)
C19 0.077(7) 0.042(4) 0.037(5) 0.007(4) 0.015(5) -0.001(5)
C20 0.093(9) 0.051(5) 0.068(7) 0.015(5) 0.034(6) 0.001(6)
C21 0.072(8) 0.055(6) 0.065(6) 0.004(5) 0.036(6) 0.003(6)
C22 0.104(10) 0.059(6) 0.088(9) -0.009(6) 0.027(8) -0.005(7)
C23 0.079(10) 0.093(9) 0.104(10) -0.003(7) 0.014(8) -0.020(8)
C24 0.083(9) 0.101(9) 0.071(8) -0.010(7) 0.026(7) -0.003(8)
C25 0.098(10) 0.095(8) 0.068(8) -0.002(6) 0.027(7) 0.037(8)
C26 0.094(9) 0.077(7) 0.065(7) -0.019(5) 0.021(6) -0.004(7)
P1 0.0850(19) 0.0352(12) 0.0485(14) 0.0023(10) 0.0283(13) -0.0015(13)
F1 0.111(5) 0.046(3) 0.066(4) 0.001(2) 0.011(3) 0.016(3)
F2 0.112(5) 0.071(3) 0.051(3) -0.012(2) 0.028(3) -0.012(3)
F3 0.119(5) 0.091(4) 0.072(4) 0.029(3) 0.035(4) 0.036(4)
F4 0.110(5) 0.050(3) 0.054(3) -0.005(2) 0.034(3) -0.002(3)
F5 0.109(5) 0.084(4) 0.062(4) -0.001(3) 0.034(3) -0.035(3)
F6 0.104(5) 0.050(3) 0.085(4) -0.014(3) 0.051(4) -0.027(3)

loop_
_atom_type_symbol
_atom_type_description
_atom_type_scat_dispersion_real
_atom_type_scat_dispersion_imag
_atom_type_scat_source
C C 0.0033 0.0016 'International Tables Vol C Tables 4.2.6.8 and 6.1.1.4'
H H 0.0000 0.0000 'International Tables Vol C Tables 4.2.6.8 and 6.1.1.4'
N N 0.0061 0.0033 'International Tables Vol C Tables 4.2.6.8 and 6.1.1.4'
O O 0.0106 0.0060 'International Tables Vol C Tables 4.2.6.8 and 6.1.1.4'
F F 0.0171 0.0103 'International Tables Vol C Tables 4.2.6.8 and 6.1.1.4'
P P 0.1023 0.0942 'International Tables Vol C Tables 4.2.6.8 and 6.1.1.4'

loop_
_geom_angle_atom_site_label_1
_geom_angle_atom_site_label_2
_geom_angle_atom_site_label_3
_geom_angle
C16 N1 C12 126.0(6)
C16 N1 H1N 119(3)
C12 N1 H1N 115(3)
C17 N2 C18 109.8(7)
C17 N2 C15 126.7(8)
C18 N2 C15 122.7(6)
C17 N3 C19 107.5(7)
C17 N3 C20 125.2(8)
C19 N3 C20 127.3(8)
O1 C1 C2 121.3(6)
O1 C1 C8 121.9(7)
C2 C1 C8 116.8(6)
C3 C2 C7 120.9(7)
C3 C2 C1 116.9(6)
C7 C2 C1 122.1(6)
C4 C3 C2 120.7(7)
C4 C3 H3 119.7
C2 C3 H3 119.7
C3 C4 C5 119.2(7)
C3 C4 H4 120.4
C5 C4 H4 120.4
C6 C5 C4 121.4(7)
C6 C5 H5 119.3
C4 C5 H5 119.3
C5 C6 C7 121.0(7)
C5 C6 H6 119.5
C7 C6 H6 119.5
C6 C7 C2 116.6(6)
C6 C7 C14 123.8(6)
C2 C7 C14 119.6(6)
C9 C8 C13 120.9(7)
C9 C8 C1 118.5(6)
C13 C8 C1 120.5(7)
C8 C9 C10 120.6(6)
C8 C9 H9 119.7
C10 C9 H9 119.7
C11 C10 C9 119.3(7)
C11 C10 H10 120.3
C9 C10 H10 120.3
C12 C11 C10 121.5(7)
C12 C11 H11 119.3
C10 C11 H11 119.3
C11 C12 N1 120.9(6)
C11 C12 C13 120.3(6)
N1 C12 C13 118.8(6)
C8 C13 C14 123.5(6)
C8 C13 C12 117.3(6)
C14 C13 C12 119.2(6)
C15 C14 C13 117.8(6)
C15 C14 C7 125.3(6)
C13 C14 C7 116.8(6)
C14 C15 N2 124.8(6)
C14 C15 C16 124.1(7)
N2 C15 C16 110.7(6)
O2 C16 N1 122.5(7)
O2 C16 C15 123.7(7)
N1 C16 C15 113.7(6)
N3 C17 N2 108.6(8)
N3 C17 H17 125.7
N2 C17 H17 125.7
C19 C18 N2 105.1(8)
C19 C18 H18 127.4
N2 C18 H18 127.4
C18 C19 N3 108.8(8)
C18 C19 H19 125.6
N3 C19 H19 125.6
C21 C20 N3 110.3(7)
C21 C20 H20A 109.6
N3 C20 H20A 109.6
C21 C20 H20B 109.6
N3 C20 H20B 109.6
H20A C20 H20B 108.1
C22 C21 C26 119.8(10)
C22 C21 C20 119.0(9)
C26 C21 C20 121.1(10)
C21 C22 C23 118.7(10)
C21 C22 H22 120.6
C23 C22 H22 120.6
C24 C23 C22 118.7(12)
C24 C23 H23 120.7
C22 C23 H23 120.7
C25 C24 C23 125.1(12)
C25 C24 H24 117.5
C23 C24 H24 117.5
C24 C25 C26 116.0(10)
C24 C25 H25 122.0
C26 C25 H25 122.0
C21 C26 C25 121.6(11)
C21 C26 H26 119.2
C25 C26 H26 119.2
F6 P1 F3 89.2(3)
F6 P1 F5 179.3(4)
F3 P1 F5 91.4(3)
F6 P1 F1 91.3(3)
F3 P1 F1 179.4(4)
F5 P1 F1 88.1(3)
F6 P1 F2 89.9(3)
F3 P1 F2 90.4(3)
F5 P1 F2 90.4(3)
F1 P1 F2 89.4(3)
F6 P1 F4 89.6(3)
F3 P1 F4 89.9(3)
F5 P1 F4 90.1(3)
F1 P1 F4 90.3(3)
F2 P1 F4 179.4(4)

loop_
_geom_bond_atom_site_label_1
_geom_bond_atom_site_label_2
_geom_bond_distance
O1 C1 1.227(8)
O2 C16 1.228(8)
N1 C16 1.332(9)
N1 C12 1.383(8)
N1 H1N 0.89(5)
N2 C17 1.329(9)
N2 C18 1.361(11)
N2 C15 1.413(9)
N3 C17 1.300(10)
N3 C19 1.377(10)
N3 C20 1.495(10)
C1 C2 1.457(9)
C1 C8 1.474(10)
C2 C3 1.402(9)
C2 C7 1.421(9)
C3 C4 1.336(10)
C3 H3 0.9500
C4 C5 1.394(10)
C4 H4 0.9500
C5 C6 1.374(10)
C5 H5 0.9500
C6 C7 1.383(10)
C6 H6 0.9500
C7 C14 1.496(10)
C8 C9 1.355(10)
C8 C13 1.409(9)
C9 C10 1.392(10)
C9 H9 0.9500
C10 C11 1.369(9)
C10 H10 0.9500
C11 C12 1.357(9)
C11 H11 0.9500
C12 C13 1.422(9)
C13 C14 1.418(9)
C14 C15 1.367(9)
C15 C16 1.475(10)
C17 H17 0.9500
C18 C19 1.336(11)
C18 H18 0.9500
C19 H19 0.9500
C20 C21 1.486(13)
C20 H20A 0.9900
C20 H20B 0.9900
C21 C22 1.374(14)
C21 C26 1.377(12)
C22 C23 1.381(15)
C22 H22 0.9500
C23 C24 1.367(14)
C23 H23 0.9500
C24 C25 1.323(15)
C24 H24 0.9500
C25 C26 1.395(14)
C25 H25 0.9500
C26 H26 0.9500
P1 F6 1.562(5)
P1 F3 1.567(6)
P1 F5 1.577(5)
P1 F1 1.579(5)
P1 F2 1.593(5)
P1 F4 1.602(5)

loop_
_geom_torsion_atom_site_label_1
_geom_torsion_atom_site_label_2
_geom_torsion_atom_site_label_3
_geom_torsion_atom_site_label_4
_geom_torsion
O1 C1 C2 C3 1.5(12)
C8 C1 C2 C3 179.0(8)
O1 C1 C2 C7 -173.2(8)
C8 C1 C2 C7 4.3(12)
C7 C2 C3 C4 0.3(13)
C1 C2 C3 C4 -174.4(8)
C2 C3 C4 C5 3.0(13)
C3 C4 C5 C6 -2.6(14)
C4 C5 C6 C7 -1.3(14)
C5 C6 C7 C2 4.4(13)
C5 C6 C7 C14 -175.6(8)
C3 C2 C7 C6 -4.0(12)
C1 C2 C7 C6 170.5(8)
C3 C2 C7 C14 176.1(8)
C1 C2 C7 C14 -9.5(12)
O1 C1 C8 C9 -5.4(13)
C2 C1 C8 C9 177.1(8)
O1 C1 C8 C13 176.9(8)
C2 C1 C8 C13 -0.7(12)
C13 C8 C9 C10 -3.2(13)
C1 C8 C9 C10 179.1(8)
C8 C9 C10 C11 2.6(13)
C9 C10 C11 C12 0.0(13)
C10 C11 C12 N1 176.6(8)
C10 C11 C12 C13 -1.9(12)
C16 N1 C12 C11 -172.3(8)
C16 N1 C12 C13 6.2(12)
C9 C8 C13 C14 -175.1(8)
C1 C8 C13 C14 2.6(13)
C9 C8 C13 C12 1.3(12)
C1 C8 C13 C12 179.0(8)
C11 C12 C13 C8 1.2(11)
N1 C12 C13 C8 -177.2(7)
C11 C12 C13 C14 177.8(8)
N1 C12 C13 C14 -0.7(11)
C8 C13 C14 C15 172.3(8)
C12 C13 C14 C15 -4.0(11)
C8 C13 C14 C7 -7.4(12)
C12 C13 C14 C7 176.2(7)
C6 C7 C14 C15 11.1(13)
C2 C7 C14 C15 -169.0(8)
C6 C7 C14 C13 -169.2(8)
C2 C7 C14 C13 10.7(11)
C13 C14 C15 N2 -168.1(7)
C7 C14 C15 N2 11.6(13)
C13 C14 C15 C16 4.1(12)
C7 C14 C15 C16 -176.1(8)
C17 N2 C15 C14 -126.7(8)
C18 N2 C15 C14 64.9(11)
C17 N2 C15 C16 60.2(10)
C18 N2 C15 C16 -108.2(8)
C12 N1 C16 O2 172.2(8)
C12 N1 C16 C15 -6.0(12)
C14 C15 C16 O2 -177.6(8)
N2 C15 C16 O2 -4.4(12)
C14 C15 C16 N1 0.6(12)
N2 C15 C16 N1 173.8(7)
C19 N3 C17 N2 2.5(8)
C20 N3 C17 N2 -178.2(7)
C18 N2 C17 N3 -3.2(9)
C15 N2 C17 N3 -172.8(6)
C17 N2 C18 C19 2.5(9)
C15 N2 C18 C19 172.7(6)
N2 C18 C19 N3 -0.9(9)
C17 N3 C19 C18 -0.9(9)
C20 N3 C19 C18 179.8(7)
C17 N3 C20 C21 168.3(7)
C19 N3 C20 C21 -12.5(12)
N3 C20 C21 C22 103.4(10)
N3 C20 C21 C26 -75.9(11)
C26 C21 C22 C23 2.0(15)
C20 C21 C22 C23 -177.4(9)
C21 C22 C23 C24 -0.2(17)
C22 C23 C24 C25 -1.0(19)
C23 C24 C25 C26 0.3(17)
C22 C21 C26 C25 -2.8(15)
C20 C21 C26 C25 176.6(9)
C24 C25 C26 C21 1.6(16)
